data_7231816
loop_
_publ_author_name
'Valkute, Tushar R.'
'Aratikatla, Eswar K.'
'Gupta, Neha A.'
'Ganga, S.'
'Santra, Manas K.'
'Bhattacharya, Asish K.'

_publ_section_title
;
 Synthesis and anticancer studies of Michael adducts and Heck arylation
 products of sesquiterpene lactones, zaluzanin D and zaluzanin C from
 Vernonia arborea
;
_journal_issue 67
_journal_name_full 'RSC Advances'
_journal_page_first 38289
_journal_paper_doi 10.1039/C8RA06238B
_journal_volume 8
_journal_year 2018
_chemical_formula_sum 'C20 H20 O5'
_chemical_formula_weight 340.36
_chemical_name_systematic
; 
 ? 
;
_space_group_IT_number 19
_symmetry_space_group_name_Hall 'P 2ac 2ab'
_symmetry_space_group_name_H-M 'P 21 21 21'
_atom_sites_solution_hydrogens geom
_atom_sites_solution_primary direct
_atom_sites_solution_secondary difmap
_audit_creation_method SHELXL-97
_audit_update_record
;
2017-01-02 deposited with the CCDC.
2018-11-05 downloaded from the CCDC.
;
_cell_angle_alpha 90.00
_cell_angle_beta 90.00
_cell_angle_gamma 90.00
_cell_formula_units_Z 4
_cell_length_a 9.5902(5)
_cell_length_b 11.1506(5)
_cell_length_c 14.3205(7)
_cell_measurement_temperature 296(2)
_cell_volume 1531.38(13)
_computing_structure_refinement 'SHELXL-97 (Sheldrick, 2008)'
_computing_structure_solution 'SHELXS-97 (Sheldrick, 2008)'
_diffrn_ambient_temperature 296(2)
_diffrn_measured_fraction_theta_full 0.999
_diffrn_measured_fraction_theta_max 0.999
_diffrn_radiation_monochromator graphite
_diffrn_radiation_source 'fine-focus sealed tube'
_diffrn_radiation_type MoK\a
_diffrn_radiation_wavelength 0.71073
_diffrn_reflns_av_R_equivalents 0.0314
_diffrn_reflns_av_sigmaI/netI 0.0292
_diffrn_reflns_limit_h_max 11
_diffrn_reflns_limit_h_min -9
_diffrn_reflns_limit_k_max 12
_diffrn_reflns_limit_k_min -12
_diffrn_reflns_limit_l_max 16
_diffrn_reflns_limit_l_min -16
_diffrn_reflns_number 9204
_diffrn_reflns_theta_full 24.45
_diffrn_reflns_theta_max 24.45
_diffrn_reflns_theta_min 2.31
_exptl_absorpt_coefficient_mu 0.106
_exptl_crystal_density_diffrn 1.476
_exptl_crystal_density_method 'not measured'
_exptl_crystal_F_000 720
_refine_diff_density_max 0.118
_refine_diff_density_min -0.095
_refine_diff_density_rms 0.033
_refine_ls_abs_structure_details 'Flack H D (1983), Acta Cryst. A39, 876-881'
_refine_ls_abs_structure_Flack 0.5(12)
_refine_ls_extinction_coef 0.0178(17)
_refine_ls_extinction_expression Fc^*^=kFc[1+0.001xFc^2^\l^3^/sin(2\q)]^-1/4^
_refine_ls_extinction_method SHELXL
_refine_ls_goodness_of_fit_ref 1.046
_refine_ls_hydrogen_treatment mixed
_refine_ls_matrix_type full
_refine_ls_number_parameters 192
_refine_ls_number_reflns 2519
_refine_ls_number_restraints 0
_refine_ls_restrained_S_all 1.046
_refine_ls_R_factor_all 0.0415
_refine_ls_R_factor_gt 0.0344
_refine_ls_shift/su_max 0.000
_refine_ls_shift/su_mean 0.000
_refine_ls_structure_factor_coef Fsqd
_refine_ls_weighting_details 'calc w=1/[\s^2^(Fo^2^)+(0.0363P)^2^+0.1235P] where P=(Fo^2^+2Fc^2^)/3'
_refine_ls_weighting_scheme calc
_refine_ls_wR_factor_gt 0.0752
_refine_ls_wR_factor_ref 0.0791
_reflns_number_gt 2224
_reflns_number_total 2519
_reflns_threshold_expression >2sigma(I)
_cod_data_source_file c8ra06238b2.cif
_cod_data_source_block akb_zd_0m
_cod_database_code 7231816

loop_
_symmetry_equiv_pos_as_xyz
'x, y, z'
'x+1/2, -y+1/2, -z'
'-x, y+1/2, -z+1/2'
'-x+1/2, -y, z+1/2'

loop_
_atom_site_label
_atom_site_type_symbol
_atom_site_fract_x
_atom_site_fract_y
_atom_site_fract_z
_atom_site_U_iso_or_equiv
_atom_site_adp_type
_atom_site_occupancy
_atom_site_symmetry_multiplicity
_atom_site_calc_flag
_atom_site_refinement_flags
O1 O -0.18470(15) 0.96883(14) 0.61687(10) 0.0751(4) Uani 1 1 d .
O2 O -0.00154(13) 0.98849(11) 0.71171(8) 0.0516(3) Uani 1 1 d .
O3 O 0.07819(15) 1.17012(11) 1.06288(10) 0.0632(4) Uani 1 1 d .
O4 O 0.1334(2) 1.26465(16) 1.19476(11) 0.0929(6) Uani 1 1 d .
C1 C -0.0620(2) 0.96269(17) 0.63024(13) 0.0505(5) Uani 1 1 d .
C2 C -0.09232(19) 1.03184(18) 0.78598(12) 0.0493(5) Uani 1 1 d .
H2 H -0.1566 1.0924 0.7614 0.059 Uiso 1 1 calc R
C3 C -0.0004(2) 1.08649(15) 0.86002(12) 0.0468(4) Uani 1 1 d .
C4 C -0.05201(18) 1.04543(15) 0.95438(12) 0.0439(4) Uani 1 1 d .
H4 H -0.1295 1.0974 0.9731 0.053 Uiso 1 1 calc R
C5 C 0.05574(19) 1.04671(15) 1.03113(12) 0.0455(4) Uani 1 1 d .
H5 H 0.1437 1.0166 1.0054 0.055 Uiso 1 1 calc R
C6 C 0.1009(2) 1.1728(2) 1.15623(15) 0.0647(6) Uani 1 1 d .
C7 C 0.0429(2) 0.9263(2) 0.55903(15) 0.0689(6) Uani 1 1 d .
H7A H -0.0040 0.8951 0.5050 0.103 Uiso 1 1 calc R
H7B H 0.1027 0.8657 0.5847 0.103 Uiso 1 1 calc R
H7C H 0.0977 0.9947 0.5414 0.103 Uiso 1 1 calc R
C8 C 0.1111(2) 1.15205(18) 0.84284(15) 0.0635(6) Uani 1 1 d .
H8A H 0.1377 1.1673 0.7815 0.076 Uiso 1 1 calc R
H8B H 0.1632 1.1831 0.8920 0.076 Uiso 1 1 calc R
C9 C 0.0782(2) 1.0526(2) 1.19516(13) 0.0569(5) Uani 1 1 d .
C10 C 0.02136(19) 0.97396(16) 1.11929(12) 0.0475(4) Uani 1 1 d .
H10 H -0.0802 0.9691 1.1260 0.057 Uiso 1 1 calc R
C11 C 0.0807(2) 0.84703(16) 1.11505(13) 0.0542(5) Uani 1 1 d .
H11A H 0.0710 0.8099 1.1760 0.065 Uiso 1 1 calc R
H11B H 0.1795 0.8516 1.1009 0.065 Uiso 1 1 calc R
C12 C 0.0094(2) 0.76747(16) 1.04210(12) 0.0563(5) Uani 1 1 d .
H12A H 0.0604 0.6926 1.0379 0.068 Uiso 1 1 calc R
H12B H -0.0838 0.7488 1.0640 0.068 Uiso 1 1 calc R
C13 C -0.0017(2) 0.82058(14) 0.94512(13) 0.0466(4) Uani 1 1 d .
C14 C -0.11139(18) 0.91786(15) 0.93395(12) 0.0448(4) Uani 1 1 d .
H14 H -0.1874 0.9018 0.9780 0.054 Uiso 1 1 calc R
C15 C -0.1742(2) 0.93252(18) 0.83547(13) 0.0525(5) Uani 1 1 d .
H15A H -0.1666 0.8579 0.8010 0.063 Uiso 1 1 calc R
H15B H -0.2719 0.9541 0.8398 0.063 Uiso 1 1 calc R
C16 C 0.0804(2) 0.78494(17) 0.87706(14) 0.0585(5) Uani 1 1 d .
H16A H 0.1470 0.7260 0.8880 0.070 Uiso 1 1 calc R
H16B H 0.0719 0.8187 0.8179 0.070 Uiso 1 1 calc R
C17 C 0.1052(3) 1.0263(3) 1.28357(15) 0.0803(7) Uani 1 1 d .
H17A H 0.1399 1.0851 1.3234 0.096 Uiso 1 1 calc R
H17B H 0.0895 0.9491 1.3058 0.096 Uiso 1 1 calc R

loop_
_atom_site_aniso_label
_atom_site_aniso_U_11
_atom_site_aniso_U_22
_atom_site_aniso_U_33
_atom_site_aniso_U_23
_atom_site_aniso_U_13
_atom_site_aniso_U_12
O1 0.0547(9) 0.1030(11) 0.0675(9) -0.0144(9) -0.0164(7) 0.0173(8)
O2 0.0486(7) 0.0624(8) 0.0439(7) -0.0024(6) -0.0027(6) 0.0068(7)
O3 0.0796(10) 0.0498(8) 0.0601(9) -0.0097(7) -0.0065(8) -0.0064(7)
O4 0.1149(14) 0.0752(11) 0.0887(12) -0.0327(10) -0.0093(10) -0.0156(10)
C1 0.0531(12) 0.0491(11) 0.0492(12) 0.0031(9) -0.0052(9) 0.0047(9)
C2 0.0490(10) 0.0531(11) 0.0457(10) 0.0009(9) -0.0020(8) 0.0115(9)
C3 0.0526(10) 0.0378(9) 0.0500(11) 0.0014(8) 0.0015(9) 0.0061(9)
C4 0.0429(9) 0.0428(10) 0.0460(10) -0.0032(8) 0.0020(8) 0.0081(8)
C5 0.0472(10) 0.0377(10) 0.0516(11) -0.0067(8) 0.0021(8) 0.0027(8)
C6 0.0626(13) 0.0676(14) 0.0640(14) -0.0200(12) -0.0044(11) -0.0001(11)
C7 0.0691(14) 0.0805(14) 0.0571(12) -0.0066(12) 0.0090(11) -0.0053(11)
C8 0.0808(15) 0.0520(12) 0.0577(12) 0.0037(10) 0.0042(11) -0.0099(11)
C9 0.0532(11) 0.0693(14) 0.0481(12) -0.0106(10) 0.0012(9) 0.0070(10)
C10 0.0437(10) 0.0574(10) 0.0415(10) -0.0024(9) 0.0007(8) 0.0037(8)
C11 0.0619(13) 0.0539(11) 0.0467(11) 0.0065(10) -0.0001(10) 0.0030(9)
C12 0.0661(12) 0.0444(10) 0.0585(12) 0.0061(10) -0.0002(11) 0.0020(10)
C13 0.0520(10) 0.0386(9) 0.0492(10) -0.0027(9) -0.0035(10) -0.0063(8)
C14 0.0400(9) 0.0498(10) 0.0446(10) 0.0001(9) 0.0031(8) -0.0020(8)
C15 0.0437(10) 0.0603(12) 0.0535(12) -0.0014(10) -0.0040(9) 0.0004(9)
C16 0.0658(13) 0.0531(11) 0.0567(12) -0.0057(10) -0.0049(11) 0.0129(10)
C17 0.0929(17) 0.0924(17) 0.0556(15) -0.0191(13) -0.0076(12) 0.0091(14)

loop_
_atom_type_symbol
_atom_type_description
_atom_type_scat_dispersion_real
_atom_type_scat_dispersion_imag
_atom_type_scat_source
C C 0.0033 0.0016 'International Tables Vol C Tables 4.2.6.8 and 6.1.1.4'
H H 0.0000 0.0000 'International Tables Vol C Tables 4.2.6.8 and 6.1.1.4'
O O 0.0106 0.0060 'International Tables Vol C Tables 4.2.6.8 and 6.1.1.4'

loop_
_geom_angle_atom_site_label_1
_geom_angle_atom_site_label_2
_geom_angle_atom_site_label_3
_geom_angle
C1 O2 C2 116.75(14)
C6 O3 C5 110.50(16)
O1 C1 O2 123.79(18)
O1 C1 C7 124.88(18)
O2 C1 C7 111.32(17)
O2 C2 C3 107.35(15)
O2 C2 C15 113.84(15)
C3 C2 C15 105.45(14)
O2 C2 H2 110.0
C3 C2 H2 110.0
C15 C2 H2 110.0
C8 C3 C2 124.54(17)
C8 C3 C4 126.93(18)
C2 C3 C4 108.38(15)
C5 C4 C3 115.13(15)
C5 C4 C14 113.28(14)
C3 C4 C14 103.20(13)
C5 C4 H4 108.3
C3 C4 H4 108.3
C14 C4 H4 108.3
O3 C5 C4 109.61(14)
O3 C5 C10 105.81(14)
C4 C5 C10 116.53(15)
O3 C5 H5 108.2
C4 C5 H5 108.2
C10 C5 H5 108.2
O4 C6 O3 120.8(2)
O4 C6 C9 129.9(2)
O3 C6 C9 109.33(18)
C1 C7 H7A 109.5
C1 C7 H7B 109.5
H7A C7 H7B 109.5
C1 C7 H7C 109.5
H7A C7 H7C 109.5
H7B C7 H7C 109.5
C3 C8 H8A 120.0
C3 C8 H8B 120.0
H8A C8 H8B 120.0
C17 C9 C6 122.4(2)
C17 C9 C10 129.4(2)
C6 C9 C10 108.22(16)
C9 C10 C11 115.81(16)
C9 C10 C5 102.06(15)
C11 C10 C5 112.13(15)
C9 C10 H10 108.8
C11 C10 H10 108.8
C5 C10 H10 108.8
C10 C11 C12 113.43(15)
C10 C11 H11A 108.9
C12 C11 H11A 108.9
C10 C11 H11B 108.9
C12 C11 H11B 108.9
H11A C11 H11B 107.7
C13 C12 C11 115.51(15)
C13 C12 H12A 108.4
C11 C12 H12A 108.4
C13 C12 H12B 108.4
C11 C12 H12B 108.4
H12A C12 H12B 107.5
C16 C13 C12 121.31(18)
C16 C13 C14 123.54(17)
C12 C13 C14 115.13(16)
C13 C14 C15 116.24(15)
C13 C14 C4 112.25(14)
C15 C14 C4 102.55(14)
C13 C14 H14 108.5
C15 C14 H14 108.5
C4 C14 H14 108.5
C2 C15 C14 107.45(15)
C2 C15 H15A 110.2
C14 C15 H15A 110.2
C2 C15 H15B 110.2
C14 C15 H15B 110.2
H15A C15 H15B 108.5
C13 C16 H16A 120.0
C13 C16 H16B 120.0
H16A C16 H16B 120.0
C9 C17 H17A 120.0
C9 C17 H17B 120.0
H17A C17 H17B 120.0

loop_
_geom_bond_atom_site_label_1
_geom_bond_atom_site_label_2
_geom_bond_distance
O1 C1 1.194(2)
O2 C1 1.334(2)
O2 C2 1.457(2)
O3 C6 1.355(2)
O3 C5 1.465(2)
O4 C6 1.205(3)
C1 C7 1.489(3)
C2 C3 1.508(3)
C2 C15 1.531(3)
C2 H2 0.9800
C3 C8 1.319(3)
C3 C4 1.510(2)
C4 C5 1.509(2)
C4 C14 1.560(2)
C4 H4 0.9800
C5 C10 1.536(2)
C5 H5 0.9800
C6 C9 1.468(3)
C7 H7A 0.9600
C7 H7B 0.9600
C7 H7C 0.9600
C8 H8A 0.9300
C8 H8B 0.9300
C9 C17 1.325(3)
C9 C10 1.498(3)
C10 C11 1.527(2)
C10 H10 0.9800
C11 C12 1.532(3)
C11 H11A 0.9700
C11 H11B 0.9700
C12 C13 1.514(2)
C12 H12A 0.9700
C12 H12B 0.9700
C13 C16 1.315(3)
C13 C14 1.519(3)
C14 C15 1.542(2)
C14 H14 0.9800
C15 H15A 0.9700
C15 H15B 0.9700
C16 H16A 0.9300
C16 H16B 0.9300
C17 H17A 0.9300
C17 H17B 0.9300
